data_7154996
loop_
_publ_author_name
'Zhao, Sen-Miao'
'Chou, Gui-Xin'
'Yang, Qing-Shan'
'Wang, Wei'
'Zhou, Jian-Li'

_publ_section_title
;
 Abietane diterpenoids from Caryopteris incana (Thunb.) Miq.
;
_journal_issue 14
_journal_name_full 'Organic &amp; biomolecular chemistry'
_journal_page_first 3510
_journal_page_last 3520
_journal_paper_doi 10.1039/c6ob00139d
_journal_volume 14
_journal_year 2016
_chemical_absolute_configuration ad
_chemical_formula_sum 'C20 H24 O3'
_chemical_formula_weight 312.39
_chemical_name_systematic
; 
 ? 
;
_space_group_crystal_system monoclinic
_space_group_IT_number 4
_space_group_name_Hall 'P 2yb'
_space_group_name_H-M_alt 'P 1 21 1'
_symmetry_space_group_name_Hall 'P 2yb'
_symmetry_space_group_name_H-M 'P 1 21 1'
_atom_sites_solution_hydrogens geom
_audit_block_doi 10.5517/cc1j1s6k
_audit_creation_method SHELXL-2013
_audit_update_record
;
2015-05-20 deposited with the CCDC.
2016-02-26 downloaded from the CCDC.
;
_cell_angle_alpha 90
_cell_angle_beta 103.68
_cell_angle_gamma 90
_cell_formula_units_Z 4
_cell_length_a 12.38710(10)
_cell_length_b 10.73400(10)
_cell_length_c 12.86660(10)
_cell_measurement_reflns_used 7843
_cell_measurement_temperature 140(2)
_cell_measurement_theta_max 69.34
_cell_measurement_theta_min 3.54
_cell_volume 1662.25(2)
_computing_cell_refinement 'Bruker SAINT'
_computing_data_collection 'Bruker APEX2'
_computing_data_reduction 'Bruker SAINT'
_computing_molecular_graphics 'Bruker SHELXTL'
_computing_publication_material 'Bruker SHELXTL'
_computing_structure_refinement 'SHELXL-2013 (Sheldrick, 2013)'
_computing_structure_solution 'SHELXS-97 (Sheldrick, 2008)'
_diffrn_ambient_temperature 140(2)
_diffrn_measured_fraction_theta_full 0.994
_diffrn_measured_fraction_theta_max 0.978
_diffrn_measurement_device_type 'Bruker APEX-II CCD'
_diffrn_measurement_method '\f and \w scans'
_diffrn_radiation_type CuK\a
_diffrn_radiation_wavelength 1.54178
_diffrn_reflns_av_R_equivalents 0.0286
_diffrn_reflns_av_unetI/netI 0.0345
_diffrn_reflns_Laue_measured_fraction_full 0.994
_diffrn_reflns_Laue_measured_fraction_max 0.978
_diffrn_reflns_limit_h_max 14
_diffrn_reflns_limit_h_min -14
_diffrn_reflns_limit_k_max 12
_diffrn_reflns_limit_k_min -10
_diffrn_reflns_limit_l_max 15
_diffrn_reflns_limit_l_min -15
_diffrn_reflns_number 12075
_diffrn_reflns_point_group_measured_fraction_full 0.790
_diffrn_reflns_point_group_measured_fraction_max 0.773
_diffrn_reflns_theta_full 67.679
_diffrn_reflns_theta_max 69.722
_diffrn_reflns_theta_min 3.672
_exptl_absorpt_coefficient_mu 0.656
_exptl_absorpt_correction_T_max 0.7533
_exptl_absorpt_correction_T_min 0.6176
_exptl_absorpt_correction_type multi-scan
_exptl_absorpt_process_details sadabs
_exptl_crystal_colour colourless
_exptl_crystal_density_diffrn 1.248
_exptl_crystal_description block
_exptl_crystal_F_000 672
_exptl_crystal_size_max 0.230
_exptl_crystal_size_mid 0.080
_exptl_crystal_size_min 0.050
_refine_diff_density_max 0.419
_refine_diff_density_min -0.302
_refine_diff_density_rms 0.066
_refine_ls_abs_structure_details
; 
 Flack x determined using 1534 quotients [(I+)-(I-)]/[(I+)+(I-)] 
 (Parsons and Flack (2004), Acta Cryst. A60, s61). 
;
_refine_ls_abs_structure_Flack -0.02(8)
_refine_ls_extinction_method none
_refine_ls_goodness_of_fit_ref 0.947
_refine_ls_hydrogen_treatment constr
_refine_ls_matrix_type full
_refine_ls_number_parameters 427
_refine_ls_number_reflns 4834
_refine_ls_number_restraints 1
_refine_ls_restrained_S_all 0.947
_refine_ls_R_factor_all 0.0375
_refine_ls_R_factor_gt 0.0368
_refine_ls_shift/su_max 0.000
_refine_ls_shift/su_mean 0.000
_refine_ls_structure_factor_coef Fsqd
_refine_ls_weighting_details 'w=1/[\s^2^(Fo^2^)+(0.0787P)^2^+0.2546P] where P=(Fo^2^+2Fc^2^)/3'
_refine_ls_weighting_scheme calc
_refine_ls_wR_factor_gt 0.0991
_refine_ls_wR_factor_ref 0.1004
_reflns_Friedel_coverage 0.494
_reflns_Friedel_fraction_full 0.561
_reflns_Friedel_fraction_max 0.542
_reflns_number_gt 4734
_reflns_number_total 4834
_reflns_threshold_expression 'I > 2\s(I)'
_cod_data_source_file c6ob00139d2.cif
_cod_data_source_block cu_dm13699_0m
_cod_depositor_comments 'Adding full bibliography for 7154996--7154998.cif.'
_cod_database_code 7154996
_shelx_space_group_comment
; 
The symmetry employed for this shelxl refinement is uniquely defined 
by the following loop, which should always be used as a source of 
symmetry information in preference to the above space-group names. 
They are only intended as comments. 
;
_shelx_estimated_absorpt_t_min 0.864
_shelx_estimated_absorpt_t_max 0.968
_shelxl_version_number 2013-4

loop_
_space_group_symop_operation_xyz
'x, y, z'
'-x, y+1/2, -z'

loop_
_atom_site_label
_atom_site_type_symbol
_atom_site_fract_x
_atom_site_fract_y
_atom_site_fract_z
_atom_site_U_iso_or_equiv
_atom_site_adp_type
_atom_site_occupancy
_atom_site_site_symmetry_order
_atom_site_calc_flag
_atom_site_refinement_flags_posn
_atom_site_refinement_flags_adp
O1 O 0.47874(12) 0.10661(16) 0.35597(11) 0.0253(3) Uani 1 1 d . .
O2 O 0.66185(12) 0.07033(18) 0.39195(11) 0.0324(4) Uani 1 1 d . .
O3 O 0.23185(12) 0.1250(2) 0.28136(12) 0.0359(4) Uani 1 1 d . .
H3 H 0.2754 0.0941 0.2472 0.054 Uiso 1 1 calc R U
O1A O 0.51032(12) 1.01873(15) 1.14958(11) 0.0245(3) Uani 1 1 d . .
O2A O 0.32597(12) 1.02969(19) 1.12198(12) 0.0355(4) Uani 1 1 d . .
O3A O 0.75432(13) 0.98471(19) 1.22925(12) 0.0344(4) Uani 1 1 d . .
H3A H 0.7093 1.0070 1.2653 0.052 Uiso 1 1 calc R U
C1 C 0.64308(19) 0.3177(2) 0.50936(19) 0.0322(5) Uani 1 1 d . .
H1A H 0.6311 0.3426 0.4334 0.039 Uiso 1 1 calc R U
H1B H 0.6165 0.3852 0.5495 0.039 Uiso 1 1 calc R U
C2 C 0.7645(2) 0.2884(3) 0.5572(3) 0.0473(7) Uani 1 1 d . .
H2A H 0.8049 0.3650 0.5865 0.057 Uiso 1 1 calc R U
H2B H 0.7994 0.2537 0.5018 0.057 Uiso 1 1 calc R U
C3 C 0.76869(18) 0.1913(3) 0.64803(18) 0.0327(5) Uani 1 1 d . .
C4 C 0.64299(17) 0.1489(2) 0.63516(16) 0.0251(5) Uani 1 1 d . .
C5 C 0.58668(19) 0.2182(3) 0.71258(17) 0.0310(5) Uani 1 1 d . .
H5 H 0.6301 0.2309 0.7832 0.037 Uiso 1 1 calc R U
C6 C 0.48306(19) 0.2624(2) 0.69078(18) 0.0310(5) Uani 1 1 d . .
H6 H 0.4569 0.3050 0.7448 0.037 Uiso 1 1 calc R U
C7 C 0.40934(18) 0.2462(2) 0.58471(16) 0.0258(5) Uani 1 1 d . .
C8 C 0.46210(17) 0.2054(2) 0.50826(16) 0.0231(4) Uani 1 1 d . .
C9 C 0.58319(17) 0.1926(2) 0.52033(15) 0.0227(4) Uani 1 1 d . .
C10 C 0.40537(18) 0.1606(2) 0.41138(16) 0.0231(4) Uani 1 1 d . .
C11 C 0.29087(18) 0.1645(2) 0.37888(16) 0.0256(4) Uani 1 1 d . .
C12 C 0.23361(18) 0.2140(2) 0.45266(17) 0.0254(4) Uani 1 1 d . .
C13 C 0.29342(18) 0.2515(2) 0.55401(17) 0.0266(5) Uani 1 1 d . .
H13 H 0.2539 0.2817 0.6037 0.032 Uiso 1 1 calc R U
C14 C 0.10669(18) 0.2211(2) 0.42028(18) 0.0297(5) Uani 1 1 d . .
H14 H 0.0854 0.2604 0.3479 0.036 Uiso 1 1 calc R U
C15 C 0.0544(2) 0.0916(3) 0.4116(2) 0.0406(6) Uani 1 1 d . .
H15A H 0.0744 0.0504 0.4815 0.061 Uiso 1 1 calc R U
H15B H 0.0819 0.0421 0.3592 0.061 Uiso 1 1 calc R U
H15C H -0.0266 0.0991 0.3885 0.061 Uiso 1 1 calc R U
C16 C 0.05803(19) 0.3009(3) 0.4964(2) 0.0377(6) Uani 1 1 d . .
H16A H -0.0217 0.3126 0.4665 0.057 Uiso 1 1 calc R U
H16B H 0.0951 0.3822 0.5057 0.057 Uiso 1 1 calc R U
H16C H 0.0696 0.2591 0.5659 0.057 Uiso 1 1 calc R U
C17 C 0.8421(2) 0.0835(3) 0.6298(2) 0.0474(7) Uani 1 1 d . .
H17A H 0.9164 0.1149 0.6299 0.071 Uiso 1 1 calc R U
H17B H 0.8095 0.0443 0.5607 0.071 Uiso 1 1 calc R U
H17C H 0.8475 0.0220 0.6871 0.071 Uiso 1 1 calc R U
C18 C 0.8207(2) 0.2480(4) 0.7573(2) 0.0591(10) Uani 1 1 d . .
H18A H 0.8206 0.1861 0.8133 0.089 Uiso 1 1 calc R U
H18B H 0.7775 0.3210 0.7690 0.089 Uiso 1 1 calc R U
H18C H 0.8972 0.2733 0.7597 0.089 Uiso 1 1 calc R U
C19 C 0.58482(16) 0.1144(2) 0.42120(15) 0.0233(4) Uani 1 1 d . .
C20 C 0.6273(2) 0.0098(3) 0.65221(19) 0.0347(5) Uani 1 1 d . .
H20A H 0.6664 -0.0133 0.7251 0.052 Uiso 1 1 calc R U
H20B H 0.6575 -0.0381 0.6007 0.052 Uiso 1 1 calc R U
H20C H 0.5479 -0.0084 0.6418 0.052 Uiso 1 1 calc R U
C1A C 0.3799(2) 1.1112(2) 0.90637(18) 0.0318(5) Uani 1 1 d . .
H1A1 H 0.3503 1.1719 0.9505 0.038 Uiso 1 1 calc R U
H1A2 H 0.4465 1.1474 0.8880 0.038 Uiso 1 1 calc R U
C2A C 0.2925(2) 1.0798(3) 0.8056(2) 0.0435(6) Uani 1 1 d . .
H2A1 H 0.3277 1.0632 0.7455 0.052 Uiso 1 1 calc R U
H2A2 H 0.2396 1.1498 0.7855 0.052 Uiso 1 1 calc R U
C3A C 0.23245(18) 0.9637(3) 0.83131(18) 0.0307(5) Uani 1 1 d . .
C4A C 0.33296(17) 0.8853(2) 0.89797(16) 0.0241(4) Uani 1 1 d . .
C5A C 0.39675(19) 0.8268(2) 0.82161(17) 0.0294(5) Uani 1 1 d . .
H5A H 0.3535 0.7800 0.7639 0.035 Uiso 1 1 calc R U
C6A C 0.50510(19) 0.8334(2) 0.82605(16) 0.0278(5) Uani 1 1 d . .
H6A H 0.5333 0.7985 0.7699 0.033 Uiso 1 1 calc R U
C7A C 0.58136(18) 0.8937(2) 0.91650(16) 0.0237(4) Uani 1 1 d . .
C8A C 0.52953(17) 0.9537(2) 0.98643(16) 0.0210(4) Uani 1 1 d . .
C9A C 0.40989(17) 0.9850(2) 0.96862(15) 0.0224(4) Uani 1 1 d . .
C10A C 0.58454(17) 0.9798(2) 1.08908(16) 0.0216(4) Uani 1 1 d . .
C11A C 0.69815(18) 0.9614(2) 1.12669(16) 0.0241(4) Uani 1 1 d . .
C12A C 0.75587(18) 0.9139(2) 1.05279(17) 0.0252(5) Uani 1 1 d . .
C13A C 0.69619(18) 0.8780(2) 0.95054(17) 0.0255(4) Uani 1 1 d . .
H13A H 0.7352 0.8417 0.9028 0.031 Uiso 1 1 calc R U
C14A C 0.88150(18) 0.8999(3) 1.08812(18) 0.0311(5) Uani 1 1 d . .
H14A H 0.8989 0.8596 1.1602 0.037 Uiso 1 1 calc R U
C15A C 0.93836(19) 1.0278(3) 1.1001(2) 0.0447(7) Uani 1 1 d . .
H15D H 1.0184 1.0172 1.1292 0.067 Uiso 1 1 calc R U
H15E H 0.9075 1.0796 1.1487 0.067 Uiso 1 1 calc R U
H15F H 0.9255 1.0683 1.0299 0.067 Uiso 1 1 calc R U
C16A C 0.9305(2) 0.8184(3) 1.0141(2) 0.0400(6) Uani 1 1 d . .
H16D H 0.8939 0.7368 1.0065 0.060 Uiso 1 1 calc R U
H16E H 1.0103 0.8076 1.0444 0.060 Uiso 1 1 calc R U
H16F H 0.9188 0.8582 0.9438 0.060 Uiso 1 1 calc R U
C17A C 0.1471(2) 0.9942(4) 0.8951(2) 0.0493(7) Uani 1 1 d . .
H17D H 0.1851 1.0262 0.9656 0.074 Uiso 1 1 calc R U
H17E H 0.1057 0.9186 0.9038 0.074 Uiso 1 1 calc R U
H17F H 0.0956 1.0574 0.8570 0.074 Uiso 1 1 calc R U
C18A C 0.1703(2) 0.8998(4) 0.7273(2) 0.0504(8) Uani 1 1 d . .
H18D H 0.1487 0.8155 0.7435 0.076 Uiso 1 1 calc R U
H18E H 0.2190 0.8952 0.6775 0.076 Uiso 1 1 calc R U
H18F H 0.1037 0.9480 0.6948 0.076 Uiso 1 1 calc R U
C19A C 0.40414(17) 1.0104(2) 1.08508(16) 0.0249(4) Uani 1 1 d . .
C20A C 0.2993(2) 0.7803(2) 0.96403(19) 0.0340(5) Uani 1 1 d . .
H20D H 0.2511 0.7213 0.9163 0.051 Uiso 1 1 calc R U
H20E H 0.2592 0.8152 1.0144 0.051 Uiso 1 1 calc R U
H20F H 0.3660 0.7369 1.0037 0.051 Uiso 1 1 calc R U

loop_
_atom_site_aniso_label
_atom_site_aniso_U_11
_atom_site_aniso_U_22
_atom_site_aniso_U_33
_atom_site_aniso_U_23
_atom_site_aniso_U_13
_atom_site_aniso_U_12
O1 0.0238(6) 0.0334(9) 0.0200(6) -0.0021(6) 0.0078(5) 0.0037(6)
O2 0.0279(7) 0.0454(10) 0.0254(7) -0.0049(7) 0.0096(6) 0.0071(7)
O3 0.0253(7) 0.0557(12) 0.0263(7) -0.0091(8) 0.0054(6) 0.0022(8)
O1A 0.0241(7) 0.0300(8) 0.0203(7) -0.0048(6) 0.0073(5) 0.0019(6)
O2A 0.0269(7) 0.0539(12) 0.0279(8) -0.0114(7) 0.0108(6) 0.0026(8)
O3A 0.0270(7) 0.0518(12) 0.0236(7) -0.0054(7) 0.0045(6) 0.0047(8)
C1 0.0354(11) 0.0261(12) 0.0379(12) 0.0021(9) 0.0143(9) -0.0057(10)
C2 0.0335(13) 0.0458(17) 0.0616(17) 0.0086(14) 0.0090(12) -0.0121(12)
C3 0.0259(10) 0.0395(14) 0.0320(11) -0.0033(10) 0.0055(9) -0.0038(10)
C4 0.0250(10) 0.0294(12) 0.0209(9) -0.0030(8) 0.0052(8) -0.0018(8)
C5 0.0323(11) 0.0400(14) 0.0218(10) -0.0078(9) 0.0083(8) -0.0050(10)
C6 0.0349(11) 0.0361(13) 0.0258(11) -0.0095(9) 0.0149(9) -0.0046(10)
C7 0.0315(10) 0.0236(11) 0.0249(10) -0.0034(8) 0.0119(9) -0.0008(9)
C8 0.0248(10) 0.0212(10) 0.0245(10) -0.0002(8) 0.0080(8) -0.0007(8)
C9 0.0264(10) 0.0223(11) 0.0213(9) -0.0011(8) 0.0094(8) -0.0014(8)
C10 0.0269(10) 0.0238(11) 0.0218(9) 0.0017(8) 0.0119(8) 0.0024(8)
C11 0.0286(10) 0.0266(11) 0.0224(10) 0.0018(8) 0.0073(8) 0.0007(9)
C12 0.0257(10) 0.0239(11) 0.0289(10) 0.0044(9) 0.0108(8) 0.0030(9)
C13 0.0319(11) 0.0248(11) 0.0273(10) -0.0007(9) 0.0154(9) 0.0024(9)
C14 0.0263(10) 0.0320(13) 0.0328(11) 0.0061(9) 0.0110(9) 0.0055(9)
C15 0.0300(11) 0.0369(15) 0.0560(15) -0.0003(12) 0.0124(10) -0.0009(11)
C16 0.0304(11) 0.0370(14) 0.0509(14) 0.0033(11) 0.0197(10) 0.0071(10)
C17 0.0318(12) 0.0545(19) 0.0577(16) -0.0020(14) 0.0138(11) 0.0067(12)
C18 0.0338(13) 0.093(3) 0.0482(16) -0.0277(17) 0.0042(11) -0.0164(16)
C19 0.0244(9) 0.0259(11) 0.0214(9) 0.0019(8) 0.0091(8) 0.0018(8)
C20 0.0424(12) 0.0325(13) 0.0285(11) 0.0053(10) 0.0074(9) -0.0029(11)
C1A 0.0388(11) 0.0223(12) 0.0329(11) 0.0025(9) 0.0058(9) 0.0028(10)
C2A 0.0455(14) 0.0416(16) 0.0399(13) 0.0089(12) 0.0031(11) 0.0020(12)
C3A 0.0270(10) 0.0370(13) 0.0276(10) -0.0014(9) 0.0054(8) 0.0025(10)
C4A 0.0248(9) 0.0247(11) 0.0232(9) -0.0048(8) 0.0064(8) -0.0031(9)
C5A 0.0336(11) 0.0292(12) 0.0261(10) -0.0083(9) 0.0085(9) -0.0001(10)
C6A 0.0342(11) 0.0276(12) 0.0237(10) -0.0041(9) 0.0113(8) 0.0002(9)
C7A 0.0313(10) 0.0205(11) 0.0223(10) 0.0000(8) 0.0124(8) 0.0001(8)
C8A 0.0248(10) 0.0183(10) 0.0208(9) 0.0005(7) 0.0074(7) -0.0025(8)
C9A 0.0261(9) 0.0201(11) 0.0220(9) -0.0030(8) 0.0078(8) -0.0011(8)
C10A 0.0265(9) 0.0184(10) 0.0224(9) 0.0005(7) 0.0105(8) 0.0012(8)
C11A 0.0269(10) 0.0236(11) 0.0219(10) 0.0019(8) 0.0058(8) -0.0001(8)
C12A 0.0266(10) 0.0229(11) 0.0283(10) 0.0056(8) 0.0110(8) 0.0018(8)
C13A 0.0305(10) 0.0240(11) 0.0258(10) 0.0014(8) 0.0140(8) -0.0008(9)
C14A 0.0261(10) 0.0363(14) 0.0322(11) 0.0068(10) 0.0096(9) 0.0041(10)
C15A 0.0261(11) 0.0491(18) 0.0583(16) -0.0038(13) 0.0089(11) -0.0027(11)
C16A 0.0304(11) 0.0481(16) 0.0452(13) 0.0050(12) 0.0165(10) 0.0086(11)
C17A 0.0321(12) 0.073(2) 0.0435(14) -0.0029(14) 0.0094(11) 0.0132(14)
C18A 0.0384(13) 0.070(2) 0.0365(13) -0.0146(14) -0.0030(11) 0.0050(14)
C19A 0.0264(10) 0.0243(11) 0.0244(10) -0.0029(8) 0.0070(8) 0.0001(9)
C20A 0.0381(12) 0.0282(12) 0.0375(12) -0.0008(10) 0.0123(10) -0.0075(10)

loop_
_atom_type_symbol
_atom_type_description
_atom_type_scat_dispersion_real
_atom_type_scat_dispersion_imag
_atom_type_scat_source
C C 0.0181 0.0091 'International Tables Vol C Tables 4.2.6.8 and 6.1.1.4'
H H 0.0000 0.0000 'International Tables Vol C Tables 4.2.6.8 and 6.1.1.4'
O O 0.0492 0.0322 'International Tables Vol C Tables 4.2.6.8 and 6.1.1.4'

loop_
_geom_angle_atom_site_label_1
_geom_angle_atom_site_label_2
_geom_angle_atom_site_label_3
_geom_angle
C19 O1 C10 107.61(15)
C11 O3 H3 109.5
C19A O1A C10A 107.66(15)
C11A O3A H3A 109.5
C2 C1 C9 103.4(2)
C2 C1 H1A 111.1
C9 C1 H1A 111.1
C2 C1 H1B 111.1
C9 C1 H1B 111.1
H1A C1 H1B 109.0
C1 C2 C3 107.3(2)
C1 C2 H2A 110.3
C3 C2 H2A 110.3
C1 C2 H2B 110.3
C3 C2 H2B 110.3
H2A C2 H2B 108.5
C17 C3 C18 107.9(2)
C17 C3 C2 107.9(2)
C18 C3 C2 110.9(3)
C17 C3 C4 111.8(2)
C18 C3 C4 113.47(19)
C2 C3 C4 104.76(18)
C20 C4 C5 106.69(19)
C20 C4 C9 112.43(18)
C5 C4 C9 106.36(18)
C20 C4 C3 114.8(2)
C5 C4 C3 112.13(18)
C9 C4 C3 104.24(17)
C6 C5 C4 126.69(19)
C6 C5 H5 116.7
C4 C5 H5 116.7
C5 C6 C7 120.7(2)
C5 C6 H6 119.6
C7 C6 H6 119.6
C8 C7 C13 116.19(19)
C8 C7 C6 114.10(19)
C13 C7 C6 129.20(19)
C10 C8 C7 122.43(19)
C10 C8 C9 110.72(18)
C7 C8 C9 126.64(19)
C8 C9 C19 100.15(16)
C8 C9 C1 113.86(19)
C19 C9 C1 107.28(17)
C8 C9 C4 111.73(16)
C19 C9 C4 121.81(18)
C1 C9 C4 102.45(17)
C8 C10 C11 122.38(19)
C8 C10 O1 110.69(17)
C11 C10 O1 126.86(19)
O3 C11 C10 123.94(19)
O3 C11 C12 119.32(19)
C10 C11 C12 116.73(19)
C13 C12 C11 119.63(19)
C13 C12 C14 121.57(19)
C11 C12 C14 118.77(19)
C7 C13 C12 122.29(19)
C7 C13 H13 118.9
C12 C13 H13 118.9
C15 C14 C16 109.4(2)
C15 C14 C12 111.46(19)
C16 C14 C12 112.9(2)
C15 C14 H14 107.6
C16 C14 H14 107.6
C12 C14 H14 107.6
C14 C15 H15A 109.5
C14 C15 H15B 109.5
H15A C15 H15B 109.5
C14 C15 H15C 109.5
H15A C15 H15C 109.5
H15B C15 H15C 109.5
C14 C16 H16A 109.5
C14 C16 H16B 109.5
H16A C16 H16B 109.5
C14 C16 H16C 109.5
H16A C16 H16C 109.5
H16B C16 H16C 109.5
C3 C17 H17A 109.5
C3 C17 H17B 109.5
H17A C17 H17B 109.5
C3 C17 H17C 109.5
H17A C17 H17C 109.5
H17B C17 H17C 109.5
C3 C18 H18A 109.5
C3 C18 H18B 109.5
H18A C18 H18B 109.5
C3 C18 H18C 109.5
H18A C18 H18C 109.5
H18B C18 H18C 109.5
O2 C19 O1 119.76(18)
O2 C19 C9 130.10(19)
O1 C19 C9 109.90(16)
C4 C20 H20A 109.5
C4 C20 H20B 109.5
H20A C20 H20B 109.5
C4 C20 H20C 109.5
H20A C20 H20C 109.5
H20B C20 H20C 109.5
C2A C1A C9A 106.2(2)
C2A C1A H1A1 110.5
C9A C1A H1A1 110.5
C2A C1A H1A2 110.5
C9A C1A H1A2 110.5
H1A1 C1A H1A2 108.7
C1A C2A C3A 106.4(2)
C1A C2A H2A1 110.5
C3A C2A H2A1 110.5
C1A C2A H2A2 110.5
C3A C2A H2A2 110.5
H2A1 C2A H2A2 108.6
C17A C3A C2A 112.2(3)
C17A C3A C18A 107.3(2)
C2A C3A C18A 110.2(2)
C17A C3A C4A 112.43(19)
C2A C3A C4A 101.02(18)
C18A C3A C4A 113.8(2)
C20A C4A C5A 107.7(2)
C20A C4A C9A 112.86(17)
C5A C4A C9A 108.39(17)
C20A C4A C3A 114.33(19)
C5A C4A C3A 109.28(17)
C9A C4A C3A 104.12(18)
C6A C5A C4A 128.2(2)
C6A C5A H5A 115.9
C4A C5A H5A 115.9
C5A C6A C7A 120.75(19)
C5A C6A H6A 119.6
C7A C6A H6A 119.6
C8A C7A C13A 116.62(19)
C8A C7A C6A 114.31(19)
C13A C7A C6A 127.8(2)
C10A C8A C7A 121.57(19)
C10A C8A C9A 110.79(18)
C7A C8A C9A 127.29(19)
C8A C9A C19A 99.44(16)
C8A C9A C4A 112.47(17)
C19A C9A C4A 121.46(18)
C8A C9A C1A 112.39(18)
C19A C9A C1A 106.43(18)
C4A C9A C1A 104.70(17)
C8A C10A C11A 122.71(19)
C8A C10A O1A 110.85(17)
C11A C10A O1A 126.32(18)
O3A C11A C10A 123.67(19)
O3A C11A C12A 119.65(19)
C10A C11A C12A 116.68(19)
C13A C12A C11A 119.49(19)
C13A C12A C14A 121.9(2)
C11A C12A C14A 118.6(2)
C7A C13A C12A 122.2(2)
C7A C13A H13A 118.9
C12A C13A H13A 118.9
C16A C14A C12A 113.6(2)
C16A C14A C15A 109.6(2)
C12A C14A C15A 110.8(2)
C16A C14A H14A 107.5
C12A C14A H14A 107.5
C15A C14A H14A 107.5
C14A C15A H15D 109.5
C14A C15A H15E 109.5
H15D C15A H15E 109.5
C14A C15A H15F 109.5
H15D C15A H15F 109.5
H15E C15A H15F 109.5
C14A C16A H16D 109.5
C14A C16A H16E 109.5
H16D C16A H16E 109.5
C14A C16A H16F 109.5
H16D C16A H16F 109.5
H16E C16A H16F 109.5
C3A C17A H17D 109.5
C3A C17A H17E 109.5
H17D C17A H17E 109.5
C3A C17A H17F 109.5
H17D C17A H17F 109.5
H17E C17A H17F 109.5
C3A C18A H18D 109.5
C3A C18A H18E 109.5
H18D C18A H18E 109.5
C3A C18A H18F 109.5
H18D C18A H18F 109.5
H18E C18A H18F 109.5
O2A C19A O1A 119.77(18)
O2A C19A C9A 130.25(19)
O1A C19A C9A 109.81(17)
C4A C20A H20D 109.5
C4A C20A H20E 109.5
H20D C20A H20E 109.5
C4A C20A H20F 109.5
H20D C20A H20F 109.5
H20E C20A H20F 109.5

loop_
_geom_bond_atom_site_label_1
_geom_bond_atom_site_label_2
_geom_bond_distance
O1 C19 1.384(2)
O1 C10 1.406(2)
O2 C19 1.202(3)
O3 C11 1.362(3)
O3 H3 0.8400
O1A C19A 1.382(3)
O1A C10A 1.401(2)
O2A C19A 1.193(3)
O3A C11A 1.362(3)
O3A H3A 0.8400
C1 C2 1.517(4)
C1 C9 1.556(3)
C1 H1A 0.9900
C1 H1B 0.9900
C2 C3 1.557(4)
C2 H2A 0.9900
C2 H2B 0.9900
C3 C17 1.524(4)
C3 C18 1.528(3)
C3 C4 1.593(3)
C4 C20 1.528(3)
C4 C5 1.536(3)
C4 C9 1.560(3)
C5 C6 1.335(3)
C5 H5 0.9500
C6 C7 1.462(3)
C6 H6 0.9500
C7 C8 1.375(3)
C7 C13 1.398(3)
C8 C10 1.365(3)
C8 C9 1.477(3)
C9 C19 1.531(3)
C10 C11 1.381(3)
C11 C12 1.416(3)
C12 C13 1.398(3)
C12 C14 1.530(3)
C13 H13 0.9500
C14 C15 1.526(4)
C14 C16 1.529(3)
C14 H14 1.0000
C15 H15A 0.9800
C15 H15B 0.9800
C15 H15C 0.9800
C16 H16A 0.9800
C16 H16B 0.9800
C16 H16C 0.9800
C17 H17A 0.9800
C17 H17B 0.9800
C17 H17C 0.9800
C18 H18A 0.9800
C18 H18B 0.9800
C18 H18C 0.9800
C20 H20A 0.9800
C20 H20B 0.9800
C20 H20C 0.9800
C1A C2A 1.517(3)
C1A C9A 1.573(3)
C1A H1A1 0.9900
C1A H1A2 0.9900
C2A C3A 1.527(4)
C2A H2A1 0.9900
C2A H2A2 0.9900
C3A C17A 1.519(3)
C3A C18A 1.538(3)
C3A C4A 1.578(3)
C4A C20A 1.528(3)
C4A C5A 1.533(3)
C4A C9A 1.571(3)
C5A C6A 1.332(3)
C5A H5A 0.9500
C6A C7A 1.465(3)
C6A H6A 0.9500
C7A C8A 1.382(3)
C7A C13A 1.396(3)
C8A C10A 1.365(3)
C8A C9A 1.484(3)
C9A C19A 1.541(3)
C10A C11A 1.390(3)
C11A C12A 1.413(3)
C12A C13A 1.402(3)
C12A C14A 1.522(3)
C13A H13A 0.9500
C14A C16A 1.521(3)
C14A C15A 1.534(4)
C14A H14A 1.0000
C15A H15D 0.9800
C15A H15E 0.9800
C15A H15F 0.9800
C16A H16D 0.9800
C16A H16E 0.9800
C16A H16F 0.9800
C17A H17D 0.9800
C17A H17E 0.9800
C17A H17F 0.9800
C18A H18D 0.9800
C18A H18E 0.9800
C18A H18F 0.9800
C20A H20D 0.9800
C20A H20E 0.9800
C20A H20F 0.9800

loop_
_geom_torsion_atom_site_label_1
_geom_torsion_atom_site_label_2
_geom_torsion_atom_site_label_3
_geom_torsion_atom_site_label_4
_geom_torsion
C9 C1 C2 C3 -32.6(3)
C1 C2 C3 C17 129.2(2)
C1 C2 C3 C18 -112.9(3)
C1 C2 C3 C4 9.9(3)
C17 C3 C4 C20 23.3(3)
C18 C3 C4 C20 -99.0(3)
C2 C3 C4 C20 139.9(2)
C17 C3 C4 C5 145.2(2)
C18 C3 C4 C5 22.9(3)
C2 C3 C4 C5 -98.2(2)
C17 C3 C4 C9 -100.1(2)
C18 C3 C4 C9 137.6(3)
C2 C3 C4 C9 16.5(3)
C20 C4 C5 C6 -94.3(3)
C9 C4 C5 C6 25.9(3)
C3 C4 C5 C6 139.3(3)
C4 C5 C6 C7 0.8(4)
C5 C6 C7 C8 -11.9(4)
C5 C6 C7 C13 159.5(3)
C13 C7 C8 C10 -6.4(3)
C6 C7 C8 C10 166.2(2)
C13 C7 C8 C9 179.3(2)
C6 C7 C8 C9 -8.1(4)
C10 C8 C9 C19 -8.5(2)
C7 C8 C9 C19 166.4(2)
C10 C8 C9 C1 105.7(2)
C7 C8 C9 C1 -79.5(3)
C10 C8 C9 C4 -138.86(19)
C7 C8 C9 C4 36.0(3)
C2 C1 C9 C8 163.4(2)
C2 C1 C9 C19 -86.8(2)
C2 C1 C9 C4 42.5(2)
C20 C4 C9 C8 76.8(2)
C5 C4 C9 C8 -39.6(2)
C3 C4 C9 C8 -158.30(19)
C20 C4 C9 C19 -41.3(3)
C5 C4 C9 C19 -157.71(19)
C3 C4 C9 C19 83.6(2)
C20 C4 C9 C1 -160.95(19)
C5 C4 C9 C1 82.6(2)
C3 C4 C9 C1 -36.0(2)
C7 C8 C10 C11 6.6(4)
C9 C8 C10 C11 -178.3(2)
C7 C8 C10 O1 -170.3(2)
C9 C8 C10 O1 4.8(2)
C19 O1 C10 C8 1.7(2)
C19 O1 C10 C11 -175.0(2)
C8 C10 C11 O3 177.5(2)
O1 C10 C11 O3 -6.2(4)
C8 C10 C11 C12 -2.0(3)
O1 C10 C11 C12 174.4(2)
O3 C11 C12 C13 178.2(2)
C10 C11 C12 C13 -2.3(3)
O3 C11 C12 C14 0.2(3)
C10 C11 C12 C14 179.7(2)
C8 C7 C13 C12 2.0(4)
C6 C7 C13 C12 -169.3(2)
C11 C12 C13 C7 2.3(4)
C14 C12 C13 C7 -179.8(2)
C13 C12 C14 C15 -109.2(3)
C11 C12 C14 C15 68.7(3)
C13 C12 C14 C16 14.4(3)
C11 C12 C14 C16 -167.6(2)
C10 O1 C19 O2 177.7(2)
C10 O1 C19 C9 -7.3(2)
C8 C9 C19 O2 -176.1(2)
C1 C9 C19 O2 64.8(3)
C4 C9 C19 O2 -52.5(3)
C8 C9 C19 O1 9.5(2)
C1 C9 C19 O1 -109.54(19)
C4 C9 C19 O1 133.2(2)
C9A C1A C2A C3A 26.7(3)
C1A C2A C3A C17A 79.0(3)
C1A C2A C3A C18A -161.5(2)
C1A C2A C3A C4A -40.9(2)
C17A C3A C4A C20A 43.1(3)
C2A C3A C4A C20A 162.9(2)
C18A C3A C4A C20A -79.1(3)
C17A C3A C4A C5A 163.9(2)
C2A C3A C4A C5A -76.3(2)
C18A C3A C4A C5A 41.7(3)
C17A C3A C4A C9A -80.5(3)
C2A C3A C4A C9A 39.3(2)
C18A C3A C4A C9A 157.3(2)
C20A C4A C5A C6A -108.0(3)
C9A C4A C5A C6A 14.4(3)
C3A C4A C5A C6A 127.2(3)
C4A C5A C6A C7A 5.3(4)
C5A C6A C7A C8A -7.3(3)
C5A C6A C7A C13A 159.4(2)
C13A C7A C8A C10A -9.2(3)
C6A C7A C8A C10A 159.0(2)
C13A C7A C8A C9A 178.2(2)
C6A C7A C8A C9A -13.6(3)
C10A C8A C9A C19A -9.9(2)
C7A C8A C9A C19A 163.3(2)
C10A C8A C9A C4A -139.83(19)
C7A C8A C9A C4A 33.4(3)
C10A C8A C9A C1A 102.3(2)
C7A C8A C9A C1A -84.5(3)
C20A C4A C9A C8A 89.5(2)
C5A C4A C9A C8A -29.7(2)
C3A C4A C9A C8A -145.96(17)
C20A C4A C9A C19A -28.0(3)
C5A C4A C9A C19A -147.2(2)
C3A C4A C9A C19A 96.6(2)
C20A C4A C9A C1A -148.18(19)
C5A C4A C9A C1A 92.6(2)
C3A C4A C9A C1A -23.6(2)
C2A C1A C9A C8A 121.2(2)
C2A C1A C9A C19A -130.9(2)
C2A C1A C9A C4A -1.1(2)
C7A C8A C10A C11A 7.5(3)
C9A C8A C10A C11A -178.8(2)
C7A C8A C10A O1A -168.8(2)
C9A C8A C10A O1A 4.9(3)
C19A O1A C10A C8A 3.4(2)
C19A O1A C10A C11A -172.7(2)
C8A C10A C11A O3A -178.8(2)
O1A C10A C11A O3A -3.1(4)
C8A C10A C11A C12A 0.3(3)
O1A C10A C11A C12A 175.9(2)
O3A C11A C12A C13A 173.5(2)
C10A C11A C12A C13A -5.6(3)
O3A C11A C12A C14A -4.8(3)
C10A C11A C12A C14A 176.1(2)
C8A C7A C13A C12A 3.8(3)
C6A C7A C13A C12A -162.6(2)
C11A C12A C13A C7A 3.6(3)
C14A C12A C13A C7A -178.2(2)
C13A C12A C14A C16A -13.2(3)
C11A C12A C14A C16A 165.0(2)
C13A C12A C14A C15A 110.7(3)
C11A C12A C14A C15A -71.1(3)
C10A O1A C19A O2A 174.2(2)
C10A O1A C19A C9A -10.0(2)
C8A C9A C19A O2A -172.8(3)
C4A C9A C19A O2A -49.0(4)
C1A C9A C19A O2A 70.4(3)
C8A C9A C19A O1A 12.0(2)
C4A C9A C19A O1A 135.8(2)
C1A C9A C19A O1A -104.8(2)
